data_4078952
loop_
_publ_author_name
'Baker, Robert W.'
'Radzey, Hanna'
'Lucas, Nigel T.'
'Turner, Peter'

_publ_section_title
;
 Stereospecific Syntheses and Structures of Planar Chiral Bidentate
 \h5:\kS-Indenyl-Sulfanyl and-Sulfinyl Complexes of Rhodium(III)
;
_journal_issue 15
_journal_name_full Organometallics
_journal_page_first 5622
_journal_paper_doi 10.1021/om300581r
_journal_volume 31
_journal_year 2012
_chemical_formula_moiety 'C21 H17 Cl2 O Rh S, C D Cl3'
_chemical_formula_sum 'C22 H17 Cl5 D O Rh S'
_chemical_formula_weight 611.59
_chemical_name_systematic
;
(pR*,R~S~*)-Dichloro[(1,2,3,3a,7a-\h)-1-[2-(methylsulfinyl-\kS)-1-naphthyl]-
2-methyl-1H-inden-1-yl]rhodium
;
_space_group_IT_number 14
_symmetry_cell_setting monoclinic
_symmetry_Int_Tables_number 14
_symmetry_space_group_name_Hall '-P 2yn'
_symmetry_space_group_name_H-M 'P 1 21/n 1'
_atom_sites_solution_hydrogens geom
_atom_sites_solution_primary direct
_atom_sites_solution_secondary difmap
_audit_block_code rwb10rm1_face
_audit_creation_method SHELXL-97
_cell_angle_alpha 90.00
_cell_angle_beta 91.306(3)
_cell_angle_gamma 90.00
_cell_formula_units_Z 4
_cell_length_a 12.3101(9)
_cell_length_b 10.2161(7)
_cell_length_c 18.6589(13)
_cell_measurement_reflns_used 9472
_cell_measurement_temperature 150(2)
_cell_measurement_theta_max 33.359
_cell_measurement_theta_min 2.591
_cell_volume 2346.0(3)
_computing_cell_refinement 'SAINT v7.68A (Bruker, 2003)'
_computing_data_collection 'Bruker APEX 2'
_computing_data_reduction 'SAINT v7.68A (Bruker, 2003)'
_computing_molecular_graphics
;
OLEX2: a complete structure solution, refinement and analysis program. 
Dolomanov et al., J. Appl. Cryst. (2009). 42, 339-341
;
_computing_publication_material
;
OLEX2: a complete structure solution, refinement and analysis program. 
Dolomanov et al., J. Appl. Cryst. (2009). 42, 339-341
ORTEP3 for Windows - L. J. Farrugia, J. Appl. Crystallogr. 1997, 30, 565.
ORTEP-III - M. N. Burnett and C. K. Johnson, Report ORNL-6895. Oak Ridge 
National Laboratory, Oak Ridge, Tennessee, 1996.
;
_computing_structure_refinement 'SHELXL-97 (Sheldrick, 2008)'
_computing_structure_solution
;
"A short history of SHELX". Sheldrick, G.M. (2008). Acta Cryst. A64,
112-122.
;
_diffrn_ambient_temperature 150(2)
_diffrn_measured_fraction_theta_full 0.992
_diffrn_measured_fraction_theta_max 0.992
_diffrn_measurement_device_type 'Bruker FR591 X8 APEX II'
_diffrn_measurement_method 'phi and omega scans'
_diffrn_radiation_monochromator graphite
_diffrn_radiation_source 'rotating anode'
_diffrn_radiation_type 'Mo K\a'
_diffrn_radiation_wavelength 0.71073
_diffrn_reflns_av_R_equivalents 0.0233
_diffrn_reflns_av_sigmaI/netI 0.0145
_diffrn_reflns_limit_h_max 18
_diffrn_reflns_limit_h_min -18
_diffrn_reflns_limit_k_max 15
_diffrn_reflns_limit_k_min -14
_diffrn_reflns_limit_l_max 28
_diffrn_reflns_limit_l_min -28
_diffrn_reflns_number 64525
_diffrn_reflns_theta_full 33.39
_diffrn_reflns_theta_max 33.39
_diffrn_reflns_theta_min 1.96
_diffrn_source_current 80.0
_diffrn_source_power 4.0
_diffrn_source_voltage 50.0
_exptl_absorpt_coefficient_mu 1.400
_exptl_absorpt_correction_T_max 0.91889
_exptl_absorpt_correction_T_min 0.73451
_exptl_absorpt_correction_type gaussian
_exptl_absorpt_process_details
;
 SADABS-2008/1 (Bruker,2008) was used to apply a Gaussian absorption correction
 using indexed crystal faces, followed by a multiscan absorption correction.
 wR2(int) was 0.0520 before and 0.0352 after correction.
 The Ratio of minimum to maximum transmission is 0.799.
 A Lambda/2 correction factor = 0.0015 was applied to the data.
;
_exptl_crystal_colour brown
_exptl_crystal_colour_primary brown
_exptl_crystal_density_diffrn 1.732
_exptl_crystal_density_method 'not measured'
_exptl_crystal_description rod
_exptl_crystal_F_000 1216
_exptl_crystal_size_max 0.333
_exptl_crystal_size_mid 0.115
_exptl_crystal_size_min 0.101
_refine_diff_density_max 0.993
_refine_diff_density_min -0.897
_refine_diff_density_rms 0.182
_refine_ls_extinction_method none
_refine_ls_goodness_of_fit_ref 1.349
_refine_ls_hydrogen_treatment mixed
_refine_ls_matrix_type full
_refine_ls_number_parameters 286
_refine_ls_number_reflns 9046
_refine_ls_number_restraints 0
_refine_ls_restrained_S_all 1.349
_refine_ls_R_factor_all 0.0266
_refine_ls_R_factor_gt 0.0205
_refine_ls_shift/su_max 0.002
_refine_ls_shift/su_mean 0.000
_refine_ls_structure_factor_coef Fsqd
_refine_ls_weighting_details
;
calc w=1/[\s^2^(Fo^2^)+(0.0400P)^2^+0.7000P] where P=(Fo^2^+2Fc^2^)/3
;
_refine_ls_weighting_scheme calc
_refine_ls_wR_factor_gt 0.0610
_refine_ls_wR_factor_ref 0.0816
_reflns_number_gt 8149
_reflns_number_total 9046
_reflns_threshold_expression >2sigma(I)
_cod_data_source_file om300581r_si_001.cif
_cod_data_source_block rac-8
_cod_depositor_comments
;
The following automatic conversions were performed:

'_symmetry_cell_setting' value 'Monoclinic' changed to 'monoclinic'
according to /home/saulius/struct/CIF-dictionaries/cif_core.dic
dictionary named 'cif_core.dic' version 2.4.2 from
2011-04-26.

'_exptl_absorpt_correction_type' value 'Gaussian'
changed to 'gaussian' according to
/home/saulius/struct/CIF-dictionaries/cif_core.dic dictionary named
'cif_core.dic' version 2.4.2 from 2011-04-26.

Automatic conversion script
Id: cif_fix_values 1891 2012-01-12 08:04:46Z andrius 
;
_cod_database_code 4078952

loop_
_space_group_symop_id
_space_group_symop_operation_xyz
1 'x, y, z'
2 '-x+1/2, y+1/2, -z+1/2'
3 '-x, -y, -z'
4 'x-1/2, -y-1/2, z-1/2'

loop_
_atom_site_label
_atom_site_type_symbol
_atom_site_fract_x
_atom_site_fract_y
_atom_site_fract_z
_atom_site_U_iso_or_equiv
_atom_site_adp_type
_atom_site_occupancy
_atom_site_symmetry_multiplicity
_atom_site_calc_flag
_atom_site_refinement_flags
_atom_site_disorder_assembly
_atom_site_disorder_group
Rh1 Rh 0.386846(8) 0.648266(10) 0.344637(5) 0.01300(4) Uani 1 1 d . . .
Cl1 Cl 0.35046(3) 0.51914(4) 0.447097(18) 0.01871(7) Uani 1 1 d . . .
Cl2 Cl 0.21171(3) 0.74432(4) 0.35310(2) 0.02225(7) Uani 1 1 d . . .
S1 S 0.46483(3) 0.81857(3) 0.411077(18) 0.01489(6) Uani 1 1 d . . .
O1 O 0.42972(10) 0.95665(11) 0.40386(7) 0.0233(2) Uani 1 1 d . . .
C1 C 0.53508(11) 0.65031(13) 0.29210(8) 0.0141(2) Uani 1 1 d . . .
C2 C 0.50736(11) 0.51590(14) 0.30496(7) 0.0153(2) Uani 1 1 d . . .
C3 C 0.40616(11) 0.48958(14) 0.26649(8) 0.0165(2) Uani 1 1 d . . .
H3 H 0.3655 0.4107 0.2689 0.020 Uiso 1 1 calc R . .
C4 C 0.37744(11) 0.60192(14) 0.22428(7) 0.0159(2) Uani 1 1 d . . .
C5 C 0.28840(12) 0.62695(17) 0.17582(8) 0.0204(3) Uani 1 1 d . . .
H5 H 0.2365 0.5610 0.1643 0.025 Uiso 1 1 calc R . .
C6 C 0.28067(13) 0.74933(18) 0.14673(8) 0.0238(3) Uani 1 1 d . . .
H6 H 0.2226 0.7673 0.1138 0.029 Uiso 1 1 calc R . .
C7 C 0.35656(14) 0.85187(16) 0.16379(9) 0.0235(3) Uani 1 1 d . . .
H7 H 0.3464 0.9359 0.1428 0.028 Uiso 1 1 calc R . .
C8 C 0.44312(13) 0.83125(15) 0.20958(8) 0.0192(3) Uani 1 1 d . . .
H8 H 0.4938 0.8991 0.2201 0.023 Uiso 1 1 calc R . .
C9 C 0.45501(11) 0.70506(14) 0.24098(7) 0.0147(2) Uani 1 1 d . . .
C10 C 0.62563(11) 0.72316(14) 0.32824(7) 0.0147(2) Uani 1 1 d . . .
C11 C 0.60346(11) 0.80636(14) 0.38432(8) 0.0161(2) Uani 1 1 d . . .
C12 C 0.68563(12) 0.88141(16) 0.41993(9) 0.0200(3) Uani 1 1 d . . .
H12 H 0.6678 0.9403 0.4573 0.024 Uiso 1 1 calc R . .
C13 C 0.79098(13) 0.86710(15) 0.39936(9) 0.0205(3) Uani 1 1 d . . .
H13 H 0.8465 0.9169 0.4227 0.025 Uiso 1 1 calc R . .
C14 C 0.81911(12) 0.77885(15) 0.34354(8) 0.0177(2) Uani 1 1 d . . .
C15 C 0.92881(12) 0.75962(16) 0.32414(8) 0.0204(3) Uani 1 1 d . . .
H15 H 0.9850 0.8069 0.3484 0.024 Uiso 1 1 calc R . .
C16 C 0.95460(12) 0.67353(17) 0.27080(9) 0.0219(3) Uani 1 1 d . . .
H16 H 1.0284 0.6609 0.2588 0.026 Uiso 1 1 calc R . .
C17 C 0.87195(13) 0.60359(17) 0.23360(9) 0.0216(3) Uani 1 1 d . . .
H17 H 0.8905 0.5456 0.1960 0.026 Uiso 1 1 calc R . .
C18 C 0.76471(12) 0.61885(16) 0.25143(8) 0.0188(2) Uani 1 1 d . . .
H18 H 0.7099 0.5705 0.2265 0.023 Uiso 1 1 calc R . .
C19 C 0.73563(11) 0.70643(14) 0.30688(8) 0.0159(2) Uani 1 1 d . . .
C20 C 0.47954(14) 0.78233(17) 0.50402(8) 0.0223(3) Uani 1 1 d . . .
H20B H 0.4076 0.7727 0.5248 0.033 Uiso 1 1 calc R . .
H20C H 0.5188 0.8537 0.5283 0.033 Uiso 1 1 calc R . .
H20A H 0.5203 0.7006 0.5102 0.033 Uiso 1 1 calc R . .
C21 C 0.57269(13) 0.42245(15) 0.35027(8) 0.0205(3) Uani 1 1 d . . .
H21C H 0.5995 0.4674 0.3936 0.031 Uiso 1 1 calc R . .
H21B H 0.6344 0.3904 0.3230 0.031 Uiso 1 1 calc R . .
H21A H 0.5269 0.3484 0.3639 0.031 Uiso 1 1 calc R . .
Cl3A Cl 0.00131(5) 0.75988(7) 0.51383(3) 0.03997(13) Uani 0.92 1 d P A 1
Cl3B Cl -0.0085(6) 0.6901(9) 0.5055(4) 0.03997(13) Uani 0.08 1 d P A 2
Cl4A Cl 0.20675(5) 0.78029(7) 0.58957(4) 0.04356(15) Uani 0.92 1 d P A 1
Cl4B Cl 0.1973(7) 0.8173(9) 0.5613(5) 0.04356(15) Uani 0.08 1 d P A 2
Cl5A Cl 0.10923(5) 0.52704(6) 0.56966(3) 0.03888(12) Uani 0.92 1 d P A 1
Cl5B Cl 0.1428(7) 0.5560(7) 0.5933(4) 0.03888(12) Uani 0.08 1 d P A 2
C22 C 0.12711(15) 0.68173(19) 0.53068(9) 0.0264(3) Uani 1 1 d . . .
D22 D 0.160(2) 0.670(2) 0.4879(13) 0.028(6) Uiso 1 1 d . A .

loop_
_atom_site_aniso_label
_atom_site_aniso_U_11
_atom_site_aniso_U_22
_atom_site_aniso_U_33
_atom_site_aniso_U_23
_atom_site_aniso_U_13
_atom_site_aniso_U_12
Rh1 0.01215(5) 0.01290(6) 0.01385(5) -0.00069(3) -0.00175(3) -0.00008(3)
Cl1 0.02223(15) 0.01754(15) 0.01632(14) 0.00103(11) -0.00050(11) -0.00169(12)
Cl2 0.01430(14) 0.02884(19) 0.02354(16) 0.00193(13) -0.00118(11) 0.00549(12)
S1 0.01506(14) 0.01263(14) 0.01685(14) -0.00233(11) -0.00231(11) 0.00093(11)
O1 0.0239(5) 0.0135(5) 0.0322(6) -0.0028(4) -0.0059(4) 0.0039(4)
C1 0.0123(5) 0.0141(6) 0.0158(5) -0.0013(4) -0.0014(4) 0.0000(4)
C2 0.0156(5) 0.0143(6) 0.0158(5) -0.0018(4) -0.0013(4) 0.0012(4)
C3 0.0171(6) 0.0147(6) 0.0175(6) -0.0030(4) -0.0010(4) -0.0020(5)
C4 0.0153(5) 0.0162(6) 0.0160(5) -0.0024(4) -0.0022(4) -0.0007(5)
C5 0.0168(6) 0.0260(7) 0.0181(6) -0.0026(5) -0.0053(5) -0.0012(5)
C6 0.0201(7) 0.0308(8) 0.0201(6) 0.0010(6) -0.0065(5) 0.0039(6)
C7 0.0265(8) 0.0229(8) 0.0210(7) 0.0050(5) -0.0041(6) 0.0031(6)
C8 0.0208(6) 0.0168(6) 0.0197(6) 0.0019(5) -0.0014(5) -0.0006(5)
C9 0.0138(5) 0.0149(6) 0.0151(5) -0.0010(4) -0.0023(4) -0.0003(4)
C10 0.0133(5) 0.0142(6) 0.0163(5) 0.0001(4) -0.0030(4) -0.0006(4)
C11 0.0145(5) 0.0149(6) 0.0188(6) -0.0009(5) -0.0029(4) -0.0002(4)
C12 0.0185(6) 0.0178(6) 0.0233(7) -0.0047(5) -0.0053(5) -0.0013(5)
C13 0.0175(6) 0.0183(6) 0.0252(7) -0.0025(5) -0.0057(5) -0.0033(5)
C14 0.0148(5) 0.0173(6) 0.0208(6) 0.0025(5) -0.0038(5) -0.0014(5)
C15 0.0138(6) 0.0224(7) 0.0247(7) 0.0040(5) -0.0033(5) -0.0022(5)
C16 0.0151(6) 0.0248(7) 0.0259(7) 0.0043(6) 0.0002(5) 0.0012(5)
C17 0.0192(6) 0.0222(7) 0.0235(7) 0.0007(5) 0.0010(5) 0.0023(5)
C18 0.0169(6) 0.0199(6) 0.0194(6) -0.0008(5) -0.0014(5) 0.0002(5)
C19 0.0141(5) 0.0159(6) 0.0177(6) 0.0014(4) -0.0029(4) -0.0007(4)
C20 0.0283(7) 0.0230(7) 0.0154(6) -0.0030(5) -0.0020(5) -0.0025(6)
C21 0.0236(7) 0.0172(6) 0.0205(6) 0.0005(5) -0.0038(5) 0.0048(5)
Cl3A 0.0312(2) 0.0488(3) 0.0395(3) 0.0115(3) -0.0059(2) 0.0087(2)
Cl3B 0.0312(2) 0.0488(3) 0.0395(3) 0.0115(3) -0.0059(2) 0.0087(2)
Cl4A 0.0381(3) 0.0367(3) 0.0551(4) -0.0172(3) -0.0145(3) 0.0050(2)
Cl4B 0.0381(3) 0.0367(3) 0.0551(4) -0.0172(3) -0.0145(3) 0.0050(2)
Cl5A 0.0438(3) 0.0307(3) 0.0422(3) 0.0060(2) 0.0040(2) 0.0007(2)
Cl5B 0.0438(3) 0.0307(3) 0.0422(3) 0.0060(2) 0.0040(2) 0.0007(2)
C22 0.0261(7) 0.0305(8) 0.0224(7) 0.0001(6) 0.0004(6) 0.0015(6)

loop_
_atom_type_symbol
_atom_type_description
_atom_type_scat_dispersion_real
_atom_type_scat_dispersion_imag
_atom_type_scat_source
C C 0.0033 0.0016 'International Tables Vol C Tables 4.2.6.8 and 6.1.1.4'
D D 0.0000 0.0000 'International Tables Vol C Tables 4.2.6.8 and 6.1.1.4'
Cl Cl 0.1484 0.1585 'International Tables Vol C Tables 4.2.6.8 and 6.1.1.4'
H H 0.0000 0.0000 'International Tables Vol C Tables 4.2.6.8 and 6.1.1.4'
O O 0.0106 0.0060 'International Tables Vol C Tables 4.2.6.8 and 6.1.1.4'
Rh Rh -1.1178 0.9187 'International Tables Vol C Tables 4.2.6.8 and 6.1.1.4'
S S 0.1246 0.1234 'International Tables Vol C Tables 4.2.6.8 and 6.1.1.4'

loop_
_geom_angle_atom_site_label_1
_geom_angle_atom_site_label_2
_geom_angle_atom_site_label_3
_geom_angle
Rh1 C3 H3 122.0
Cl1 Rh1 Cl2 89.303(14)
S1 Rh1 Cl1 93.983(14)
S1 Rh1 Cl2 91.130(14)
S1 C20 H20B 109.5
S1 C20 H20C 109.5
S1 C20 H20A 109.5
O1 S1 Rh1 123.16(5)
O1 S1 C11 108.58(7)
O1 S1 C20 108.06(8)
C1 Rh1 Cl1 124.46(4)
C1 Rh1 Cl2 146.04(4)
C1 Rh1 S1 83.60(4)
C1 Rh1 C2 39.55(5)
C1 Rh1 C3 65.63(5)
C1 Rh1 C4 64.44(5)
C1 Rh1 C9 39.83(5)
C1 C2 Rh1 67.97(8)
C1 C2 C3 107.43(12)
C1 C2 C21 125.26(13)
C1 C9 Rh1 65.95(7)
C2 Rh1 Cl1 94.14(4)
C2 Rh1 Cl2 156.34(4)
C2 Rh1 S1 111.92(4)
C2 Rh1 C3 38.90(5)
C2 Rh1 C4 63.48(5)
C2 Rh1 C9 65.42(5)
C2 C1 Rh1 72.48(8)
C2 C1 C9 108.33(12)
C2 C1 C10 125.48(12)
C2 C3 Rh1 68.84(8)
C2 C3 H3 125.6
C2 C21 H21C 109.5
C2 C21 H21B 109.5
C2 C21 H21A 109.5
C3 Rh1 Cl1 98.61(4)
C3 Rh1 Cl2 117.43(4)
C3 Rh1 S1 148.70(4)
C3 Rh1 C4 37.09(5)
C3 Rh1 C9 64.06(5)
C3 C2 Rh1 72.25(8)
C3 C2 C21 127.31(13)
C3 C4 Rh1 67.72(8)
C3 C4 C9 108.11(12)
C4 Rh1 Cl1 131.84(4)
C4 Rh1 Cl2 97.16(4)
C4 Rh1 S1 133.27(4)
C4 C3 Rh1 75.20(8)
C4 C3 C2 108.82(12)
C4 C3 H3 125.6
C4 C5 H5 121.3
C4 C9 Rh1 74.65(8)
C4 C9 C1 106.97(12)
C5 C4 Rh1 127.12(11)
C5 C4 C3 131.93(14)
C5 C4 C9 119.85(13)
C5 C6 H6 118.6
C5 C6 C7 122.78(14)
C6 C5 C4 117.46(14)
C6 C5 H5 121.3
C6 C7 H7 119.3
C7 C6 H6 118.6
C7 C8 H8 121.0
C7 C8 C9 117.95(14)
C8 C7 C6 121.37(15)
C8 C7 H7 119.3
C8 C9 Rh1 124.23(10)
C8 C9 C1 132.45(13)
C8 C9 C4 120.58(13)
C9 Rh1 Cl1 159.37(4)
C9 Rh1 Cl2 108.28(4)
C9 Rh1 S1 96.31(4)
C9 Rh1 C4 37.56(5)
C9 C1 Rh1 74.22(8)
C9 C1 C10 126.08(12)
C9 C4 Rh1 67.78(7)
C9 C8 H8 121.0
C10 C1 Rh1 116.42(9)
C10 C11 S1 117.37(10)
C10 C11 C12 122.38(13)
C11 S1 Rh1 100.55(5)
C11 C10 C1 119.49(12)
C11 C10 C19 119.31(12)
C11 C12 H12 120.7
C12 C11 S1 120.24(11)
C12 C13 H13 119.3
C12 C13 C14 121.31(14)
C13 C12 C11 118.67(14)
C13 C12 H12 120.7
C13 C14 C19 119.56(13)
C14 C13 H13 119.3
C14 C15 H15 119.6
C14 C19 C10 118.69(13)
C15 C14 C13 121.45(13)
C15 C14 C19 118.98(14)
C15 C16 H16 119.8
C15 C16 C17 120.34(14)
C16 C15 C14 120.75(14)
C16 C15 H15 119.6
C16 C17 H17 119.7
C17 C16 H16 119.8
C17 C18 H18 119.8
C17 C18 C19 120.41(14)
C18 C17 C16 120.51(15)
C18 C17 H17 119.7
C18 C19 C10 122.29(13)
C18 C19 C14 119.01(13)
C19 C10 C1 121.18(12)
C19 C18 H18 119.8
C20 S1 Rh1 113.26(6)
C20 S1 C11 100.41(7)
H20B C20 H20C 109.5
H20B C20 H20A 109.5
H20C C20 H20A 109.5
C21 C2 Rh1 124.90(10)
H21C C21 H21B 109.5
H21C C21 H21A 109.5
H21B C21 H21A 109.5
Cl3A C22 Cl4A 108.95(11)
Cl3B C22 Cl4A 131.2(3)
Cl3B C22 Cl5A 91.6(3)
Cl3B C22 Cl5B 108.1(4)
Cl4B C22 Cl3A 97.3(3)
Cl4B C22 Cl3B 121.7(4)
Cl4B C22 Cl5A 130.8(3)
Cl4B C22 Cl5B 108.8(4)
Cl5A C22 Cl3A 111.31(11)
Cl5A C22 Cl4A 109.13(10)
Cl5B C22 Cl3A 122.4(3)
Cl5B C22 Cl4A 87.2(3)
D22 C22 Cl3A 108.3(15)
D22 C22 Cl3B 102.7(16)
D22 C22 Cl4A 111.4(16)
D22 C22 Cl4B 99.5(16)
D22 C22 Cl5A 107.7(16)
D22 C22 Cl5B 116.2(16)

loop_
_geom_bond_atom_site_label_1
_geom_bond_atom_site_label_2
_geom_bond_distance
Rh1 Cl1 2.3738(4)
Rh1 Cl2 2.3773(4)
Rh1 S1 2.3305(4)
Rh1 C1 2.0911(14)
Rh1 C2 2.1512(14)
Rh1 C3 2.1969(14)
Rh1 C4 2.2954(14)
Rh1 C9 2.2036(14)
S1 O1 1.4807(12)
S1 C11 1.7933(15)
S1 C20 1.7786(16)
C1 C2 1.4364(19)
C1 C9 1.4667(19)
C1 C10 1.4889(19)
C2 C3 1.4486(19)
C2 C21 1.497(2)
C3 H3 0.9500
C3 C4 1.432(2)
C4 C5 1.428(2)
C4 C9 1.451(2)
C5 H5 0.9500
C5 C6 1.365(2)
C6 H6 0.9500
C6 C7 1.435(2)
C7 H7 0.9500
C7 C8 1.367(2)
C8 H8 0.9500
C8 C9 1.422(2)
C10 C11 1.380(2)
C10 C19 1.430(2)
C11 C12 1.422(2)
C12 H12 0.9500
C12 C13 1.369(2)
C13 H13 0.9500
C13 C14 1.426(2)
C14 C15 1.420(2)
C14 C19 1.428(2)
C15 H15 0.9500
C15 C16 1.371(2)
C16 H16 0.9500
C16 C17 1.413(2)
C17 H17 0.9500
C17 C18 1.378(2)
C18 H18 0.9500
C18 C19 1.420(2)
C20 H20B 0.9800
C20 H20C 0.9800
C20 H20A 0.9800
C21 H21C 0.9800
C21 H21B 0.9800
C21 H21A 0.9800
Cl3A C22 1.7642(19)
Cl3B C22 1.726(7)
Cl4A C22 1.7702(19)
Cl4B C22 1.723(8)
Cl5A C22 1.756(2)
Cl5B C22 1.744(7)
C22 D22 0.91(3)

loop_
_geom_torsion_atom_site_label_1
_geom_torsion_atom_site_label_2
_geom_torsion_atom_site_label_3
_geom_torsion_atom_site_label_4
_geom_torsion
Rh1 S1 C11 C10 9.50(12)
Rh1 S1 C11 C12 -171.05(12)
Rh1 C1 C2 C3 61.85(10)
Rh1 C1 C2 C21 -118.02(14)
Rh1 C1 C9 C4 -63.95(9)
Rh1 C1 C9 C8 115.25(16)
Rh1 C1 C10 C11 -13.48(17)
Rh1 C1 C10 C19 165.19(10)
Rh1 C2 C3 C4 65.08(10)
Rh1 C3 C4 C5 -120.56(17)
Rh1 C3 C4 C9 55.67(10)
Rh1 C4 C5 C6 83.77(18)
Rh1 C4 C9 C1 58.29(9)
Rh1 C4 C9 C8 -121.02(13)
Cl1 Rh1 S1 O1 -127.18(7)
Cl1 Rh1 S1 C11 112.23(5)
Cl1 Rh1 S1 C20 5.97(6)
Cl1 Rh1 C1 C2 46.09(9)
Cl1 Rh1 C1 C9 161.68(6)
Cl1 Rh1 C1 C10 -75.44(10)
Cl1 Rh1 C2 C1 -143.45(7)
Cl1 Rh1 C2 C3 98.59(8)
Cl1 Rh1 C2 C21 -24.96(12)
Cl1 Rh1 C3 C2 -85.90(8)
Cl1 Rh1 C3 C4 156.71(7)
Cl1 Rh1 C4 C3 -31.65(10)
Cl1 Rh1 C4 C5 94.90(14)
Cl1 Rh1 C4 C9 -153.68(6)
Cl1 Rh1 C9 C1 -47.36(14)
Cl1 Rh1 C9 C4 69.63(13)
Cl1 Rh1 C9 C8 -173.54(8)
Cl2 Rh1 S1 O1 -37.80(7)
Cl2 Rh1 S1 C11 -158.39(5)
Cl2 Rh1 S1 C20 95.35(6)
Cl2 Rh1 C1 C2 -140.99(7)
Cl2 Rh1 C1 C9 -25.40(11)
Cl2 Rh1 C1 C10 97.49(11)
Cl2 Rh1 C2 C1 118.81(10)
Cl2 Rh1 C2 C3 0.86(15)
Cl2 Rh1 C2 C21 -122.70(12)
Cl2 Rh1 C3 C2 -179.61(7)
Cl2 Rh1 C3 C4 63.00(8)
Cl2 Rh1 C4 C3 -127.16(8)
Cl2 Rh1 C4 C5 -0.60(14)
Cl2 Rh1 C4 C9 110.82(8)
Cl2 Rh1 C9 C1 165.39(7)
Cl2 Rh1 C9 C4 -77.62(8)
Cl2 Rh1 C9 C8 39.21(12)
S1 Rh1 C1 C2 136.54(8)
S1 Rh1 C1 C9 -107.87(7)
S1 Rh1 C1 C10 15.01(9)
S1 Rh1 C2 C1 -47.47(8)
S1 Rh1 C2 C3 -165.43(7)
S1 Rh1 C2 C21 71.02(13)
S1 Rh1 C3 C2 26.69(13)
S1 Rh1 C3 C4 -90.69(10)
S1 Rh1 C4 C3 134.48(7)
S1 Rh1 C4 C5 -98.97(13)
S1 Rh1 C4 C9 12.45(10)
S1 Rh1 C9 C1 72.09(7)
S1 Rh1 C9 C4 -170.91(7)
S1 Rh1 C9 C8 -54.08(12)
S1 C11 C12 C13 178.31(12)
O1 S1 C11 C10 -121.02(12)
O1 S1 C11 C12 58.44(14)
C1 Rh1 S1 O1 108.57(7)
C1 Rh1 S1 C11 -12.02(6)
C1 Rh1 S1 C20 -118.29(7)
C1 Rh1 C2 C3 -117.96(12)
C1 Rh1 C2 C21 118.49(15)
C1 Rh1 C3 C2 38.13(8)
C1 Rh1 C3 C4 -79.26(9)
C1 Rh1 C4 C3 82.78(9)
C1 Rh1 C4 C5 -150.67(15)
C1 Rh1 C4 C9 -39.25(8)
C1 Rh1 C9 C4 117.00(11)
C1 Rh1 C9 C8 -126.18(15)
C1 C2 C3 Rh1 -59.12(9)
C1 C2 C3 C4 5.97(16)
C1 C10 C11 S1 1.11(18)
C1 C10 C11 C12 -178.33(14)
C1 C10 C19 C14 -179.96(13)
C1 C10 C19 C18 -1.0(2)
C2 Rh1 S1 O1 136.74(8)
C2 Rh1 S1 C11 16.15(6)
C2 Rh1 S1 C20 -90.11(7)
C2 Rh1 C1 C9 115.59(11)
C2 Rh1 C1 C10 -121.52(14)
C2 Rh1 C3 C4 -117.39(12)
C2 Rh1 C4 C3 38.55(8)
C2 Rh1 C4 C5 165.10(15)
C2 Rh1 C4 C9 -83.48(9)
C2 Rh1 C9 C1 -39.16(8)
C2 Rh1 C9 C4 77.83(9)
C2 Rh1 C9 C8 -165.34(13)
C2 C1 C9 Rh1 64.97(9)
C2 C1 C9 C4 1.02(15)
C2 C1 C9 C8 -179.78(15)
C2 C1 C10 C11 -100.12(17)
C2 C1 C10 C19 78.55(19)
C2 C3 C4 Rh1 -61.02(9)
C2 C3 C4 C5 178.41(15)
C2 C3 C4 C9 -5.36(16)
C3 Rh1 S1 O1 119.04(10)
C3 Rh1 S1 C11 -1.55(9)
C3 Rh1 S1 C20 -107.82(10)
C3 Rh1 C1 C2 -37.52(8)
C3 Rh1 C1 C9 78.07(8)
C3 Rh1 C1 C10 -159.04(12)
C3 Rh1 C2 C1 117.96(12)
C3 Rh1 C2 C21 -123.55(16)
C3 Rh1 C4 C5 126.55(17)
C3 Rh1 C4 C9 -122.03(12)
C3 Rh1 C9 C1 -82.35(8)
C3 Rh1 C9 C4 34.64(8)
C3 Rh1 C9 C8 151.47(13)
C3 C4 C5 C6 176.09(15)
C3 C4 C9 Rh1 -55.63(10)
C3 C4 C9 C1 2.66(15)
C3 C4 C9 C8 -176.65(13)
C4 Rh1 S1 O1 63.14(8)
C4 Rh1 S1 C11 -57.45(7)
C4 Rh1 S1 C20 -163.72(8)
C4 Rh1 C1 C2 -78.57(8)
C4 Rh1 C1 C9 37.02(8)
C4 Rh1 C1 C10 159.91(12)
C4 Rh1 C2 C1 81.20(9)
C4 Rh1 C2 C3 -36.76(8)
C4 Rh1 C2 C21 -160.31(14)
C4 Rh1 C3 C2 117.39(12)
C4 Rh1 C9 C1 -117.00(11)
C4 Rh1 C9 C8 116.83(15)
C4 C5 C6 C7 -1.0(2)
C5 C4 C9 Rh1 121.14(13)
C5 C4 C9 C1 179.43(13)
C5 C4 C9 C8 0.1(2)
C5 C6 C7 C8 1.4(3)
C6 C7 C8 C9 -1.0(2)
C7 C8 C9 Rh1 -91.46(16)
C7 C8 C9 C1 -178.84(15)
C7 C8 C9 C4 0.3(2)
C9 Rh1 S1 O1 70.74(7)
C9 Rh1 S1 C11 -49.85(6)
C9 Rh1 S1 C20 -156.12(7)
C9 Rh1 C1 C2 -115.59(11)
C9 Rh1 C1 C10 122.89(13)
C9 Rh1 C2 C1 39.44(8)
C9 Rh1 C2 C3 -78.52(9)
C9 Rh1 C2 C21 157.93(14)
C9 Rh1 C3 C2 82.31(9)
C9 Rh1 C3 C4 -35.08(8)
C9 Rh1 C4 C3 122.03(12)
C9 Rh1 C4 C5 -111.42(17)
C9 C1 C2 Rh1 -66.11(9)
C9 C1 C2 C3 -4.25(15)
C9 C1 C2 C21 175.87(13)
C9 C1 C10 C11 75.74(19)
C9 C1 C10 C19 -105.59(17)
C9 C4 C5 C6 0.2(2)
C10 C1 C2 Rh1 110.37(14)
C10 C1 C2 C3 172.22(13)
C10 C1 C2 C21 -7.7(2)
C10 C1 C9 Rh1 -111.48(14)
C10 C1 C9 C4 -175.43(13)
C10 C1 C9 C8 3.8(2)
C10 C11 C12 C13 -2.3(2)
C11 C10 C19 C14 -1.3(2)
C11 C10 C19 C18 177.64(14)
C11 C12 C13 C14 -0.2(2)
C12 C13 C14 C15 -177.27(15)
C12 C13 C14 C19 1.7(2)
C13 C14 C15 C16 179.40(15)
C13 C14 C19 C10 -1.0(2)
C13 C14 C19 C18 -179.97(14)
C14 C15 C16 C17 0.8(2)
C15 C14 C19 C10 178.03(13)
C15 C14 C19 C18 -0.9(2)
C15 C16 C17 C18 -1.4(2)
C16 C17 C18 C19 0.8(2)
C17 C18 C19 C10 -178.58(14)
C17 C18 C19 C14 0.3(2)
C19 C10 C11 S1 -177.59(11)
C19 C10 C11 C12 3.0(2)
C19 C14 C15 C16 0.4(2)
C20 S1 C11 C10 125.77(12)
C20 S1 C11 C12 -54.78(14)
C21 C2 C3 Rh1 120.76(15)
C21 C2 C3 C4 -174.16(14)
